data_7043211
loop_
_publ_author_name
'Mehring, Michael'
'Preda, Ana Maria'
'Schneider, Wolfgang B.'
'Rainer, Martin'
'Rueffer, Tobias'
'Schaarschmidt, Dieter'
'Lang, Heinrich'

_publ_section_title
;
 Heteroaryl Bismuthines: A Novel Synthetic Concept and
 Metal&#x00B7;&#x00B7;&#x00B7;\p Heteroarene Interaction
;
_journal_name_full 'Dalton Trans.'
_journal_paper_doi 10.1039/C7DT01437F
_journal_year 2017
_chemical_formula_moiety 'C21 H27 Bi O3 S3'
_chemical_formula_sum 'C21 H27 Bi O3 S3'
_chemical_formula_weight 632.58
_chemical_name_systematic
;
 ?
;
_space_group_crystal_system orthorhombic
_space_group_IT_number 56
_space_group_name_Hall '-P 2ab 2ac'
_space_group_name_H-M_alt 'P c c n'
_symmetry_space_group_name_Hall '-P 2ab 2ac'
_symmetry_space_group_name_H-M 'P c c n'
_atom_sites_solution_hydrogens geom
_audit_creation_method SHELXL-2013
_audit_update_record
;
2017-03-31 deposited with the CCDC.
2017-06-02 downloaded from the CCDC.
;
_cell_angle_alpha 90
_cell_angle_beta 90
_cell_angle_gamma 90
_cell_formula_units_Z 8
_cell_length_a 20.8317(7)
_cell_length_b 18.9174(5)
_cell_length_c 11.7510(3)
_cell_measurement_reflns_used 6576
_cell_measurement_temperature 110
_cell_measurement_theta_max 28.5967
_cell_measurement_theta_min 2.9243
_cell_volume 4630.9(2)
_computing_cell_refinement
;
CrysAlisPro, Oxford Diffraction Ltd.,
Version 1.171.33.46 (release 27-08-2009 CrysAlis171 .NET)
(compiled Aug 27 2009,17:19:36)
;
_computing_data_collection
;
CrysAlisPro, Oxford Diffraction Ltd.,
Version 1.171.33.46 (release 27-08-2009 CrysAlis171 .NET)
(compiled Aug 27 2009,17:19:36)
;
_computing_data_reduction
;
CrysAlisPro, Oxford Diffraction Ltd.,
Version 1.171.33.46 (release 27-08-2009 CrysAlis171 .NET)
(compiled Aug 27 2009,17:19:36)
;
_computing_structure_refinement 'SHELXL-2013 (Sheldrick, 2013)'
_computing_structure_solution 'SHELXS-2013 (Sheldrick, 2013)'
_diffrn_ambient_temperature 110
_diffrn_measured_fraction_theta_full 0.986
_diffrn_measured_fraction_theta_max 0.986
_diffrn_measurement_device_type 'oxford gemini s'
_diffrn_measurement_method '\w scans'
_diffrn_radiation_monochromator graphite
_diffrn_radiation_source 'fine-focus sealed tube'
_diffrn_radiation_type MoK\a
_diffrn_radiation_wavelength 0.71073
_diffrn_reflns_av_R_equivalents 0.0300
_diffrn_reflns_av_unetI/netI 0.0387
_diffrn_reflns_Laue_measured_fraction_full 0.986
_diffrn_reflns_Laue_measured_fraction_max 0.986
_diffrn_reflns_limit_h_max 15
_diffrn_reflns_limit_h_min -24
_diffrn_reflns_limit_k_max 21
_diffrn_reflns_limit_k_min -22
_diffrn_reflns_limit_l_max 10
_diffrn_reflns_limit_l_min -13
_diffrn_reflns_number 13648
_diffrn_reflns_point_group_measured_fraction_full 0.986
_diffrn_reflns_point_group_measured_fraction_max 0.986
_diffrn_reflns_theta_full 25.000
_diffrn_reflns_theta_max 24.996
_diffrn_reflns_theta_min 2.932
_exptl_absorpt_coefficient_mu 7.904
_exptl_absorpt_correction_T_max 1.00000
_exptl_absorpt_correction_T_min 0.33399
_exptl_absorpt_correction_type multi-scan
_exptl_absorpt_process_details
;
CrysAlisPro, Oxford Diffraction Ltd.,
Version 1.171.33.46 (release 27-08-2009 CrysAlis171 .NET)
(compiled Aug 27 2009,17:19:36)
Empirical absorption correction using spherical harmonics,
 implemented in SCALE3 ABSPACK scaling algorithm.
;
_exptl_crystal_colour colourless
_exptl_crystal_density_diffrn 1.815
_exptl_crystal_description block
_exptl_crystal_F_000 2464
_exptl_crystal_size_max 0.4
_exptl_crystal_size_mid 0.2
_exptl_crystal_size_min 0.2
_refine_diff_density_max 0.866
_refine_diff_density_min -0.566
_refine_diff_density_rms 0.089
_refine_ls_extinction_method none
_refine_ls_goodness_of_fit_ref 0.893
_refine_ls_hydrogen_treatment constr
_refine_ls_matrix_type full
_refine_ls_number_parameters 260
_refine_ls_number_reflns 4019
_refine_ls_number_restraints 22
_refine_ls_restrained_S_all 0.893
_refine_ls_R_factor_all 0.0374
_refine_ls_R_factor_gt 0.0222
_refine_ls_shift/su_max 0.003
_refine_ls_shift/su_mean 0.000
_refine_ls_structure_factor_coef Fsqd
_refine_ls_weighting_details 'w=1/[\s^2^(Fo^2^)+(0.0203P)^2^] where P=(Fo^2^+2Fc^2^)/3'
_refine_ls_weighting_scheme calc
_refine_ls_wR_factor_gt 0.0401
_refine_ls_wR_factor_ref 0.0416
_reflns_Friedel_coverage 0.000
_reflns_number_gt 2996
_reflns_number_total 4019
_reflns_threshold_expression 'I > 2\s(I)'
_cod_data_source_file c7dt01437f2.cif
_cod_data_source_block 1
_cod_database_code 7043211
_shelx_space_group_comment
;
The symmetry employed for this shelxl refinement is uniquely defined
by the following loop, which should always be used as a source of
symmetry information in preference to the above space-group names.
They are only intended as comments.
;
_shelxl_version_number 2013-4

loop_
_space_group_symop_operation_xyz
'x, y, z'
'-x+1/2, -y+1/2, z'
'x+1/2, -y, -z+1/2'
'-x, y+1/2, -z+1/2'
'-x, -y, -z'
'x-1/2, y-1/2, -z'
'-x-1/2, y, z-1/2'
'x, -y-1/2, z-1/2'

loop_
_atom_site_label
_atom_site_type_symbol
_atom_site_fract_x
_atom_site_fract_y
_atom_site_fract_z
_atom_site_U_iso_or_equiv
_atom_site_adp_type
_atom_site_occupancy
_atom_site_site_symmetry_order
_atom_site_calc_flag
_atom_site_refinement_flags_posn
_atom_site_refinement_flags_adp
_atom_site_refinement_flags_occupancy
_atom_site_disorder_assembly
_atom_site_disorder_group
C1 C 0.70835(18) 0.11041(19) 0.0443(3) 0.0236(10) Uani 1 1 d . . . . .
C2 C 0.7581(2) 0.1354(2) -0.0417(3) 0.0387(11) Uani 1 1 d . . . . .
H2A H 0.7367 0.1559 -0.1061 0.058 Uiso 1 1 calc R U . . .
H2B H 0.7835 0.0959 -0.0663 0.058 Uiso 1 1 calc R U . . .
H2C H 0.7854 0.1701 -0.0070 0.058 Uiso 1 1 calc R U . . .
C3 C 0.7410(2) 0.0767(2) 0.1465(4) 0.0372(11) Uani 1 1 d . . . . .
H3A H 0.7669 0.0377 0.1216 0.056 Uiso 1 1 calc R U . . .
H3B H 0.7090 0.0601 0.1988 0.056 Uiso 1 1 calc R U . . .
H3C H 0.7677 0.1111 0.1835 0.056 Uiso 1 1 calc R U . . .
C4 C 0.66741(19) 0.17239(19) 0.0827(4) 0.0269(10) Uani 1 1 d . . . . .
C5 C 0.6723(2) 0.2143(2) 0.1773(4) 0.0317(11) Uani 1 1 d . . . . .
H5 H 0.7027 0.2076 0.2342 0.038 Uiso 1 1 calc R U . . .
C6 C 0.6258(2) 0.2689(2) 0.1789(4) 0.0427(13) Uani 1 1 d . . . . .
H6 H 0.6223 0.3020 0.2371 0.051 Uiso 1 1 calc R U . . .
C7 C 0.5873(2) 0.2678(2) 0.0873(4) 0.0478(13) Uani 1 1 d . . . . .
H7 H 0.5542 0.2998 0.0747 0.057 Uiso 1 1 calc R U . . .
C8 C 0.57443(18) -0.0184(2) -0.1994(3) 0.0244(9) Uani 1 1 d . . . . .
C9 C 0.63419(19) -0.0643(2) -0.1964(3) 0.0340(11) Uani 1 1 d . . . . .
H9A H 0.6665 -0.0418 -0.1507 0.051 Uiso 1 1 calc R U . . .
H9B H 0.6501 -0.0706 -0.2724 0.051 Uiso 1 1 calc R U . . .
H9C H 0.6238 -0.1095 -0.1642 0.051 Uiso 1 1 calc R U . . .
C10 C 0.5913(2) 0.0552(2) -0.2486(3) 0.0344(10) Uani 1 1 d . . . . .
H10A H 0.6246 0.0763 -0.2036 0.052 Uiso 1 1 calc R U . . .
H10B H 0.5538 0.0847 -0.2471 0.052 Uiso 1 1 calc R U . . .
H10C H 0.6058 0.0500 -0.3256 0.052 Uiso 1 1 calc R U . . .
C11 C 0.52236(19) -0.05168(19) -0.2694(3) 0.0241(9) Uani 1 1 d . . . . .
C12 C 0.4835(2) -0.0217(2) -0.3504(3) 0.0320(10) Uani 1 1 d . . . . .
H12 H 0.4880 0.0246 -0.3757 0.038 Uiso 1 1 calc R U . . .
C13 C 0.4362(2) -0.0680(3) -0.3910(4) 0.0485(14) Uani 1 1 d . . . . .
H13 H 0.4062 -0.0557 -0.4461 0.058 Uiso 1 1 calc R U . . .
C14 C 0.4389(2) -0.1318(3) -0.3418(4) 0.0498(14) Uani 1 1 d . . . . .
H14 H 0.4110 -0.1688 -0.3585 0.060 Uiso 1 1 calc R U . . .
C15 C 0.6753(2) -0.1996(2) 0.1021(4) 0.0476(14) Uani 1 1 d . . . . .
H15A H 0.6758 -0.2069 0.0213 0.071 Uiso 1 1 calc R U . . .
H15B H 0.6646 -0.2431 0.1397 0.071 Uiso 1 1 calc R U . . .
H15C H 0.7168 -0.1839 0.1268 0.071 Uiso 1 1 calc R U . . .
C16 C 0.5598(2) -0.1668(2) 0.0901(4) 0.0438(13) Uani 1 1 d . . . . .
H16A H 0.5613 -0.1743 0.0093 0.066 Uiso 1 1 calc R U . . .
H16B H 0.5288 -0.1309 0.1073 0.066 Uiso 1 1 calc R U . . .
H16C H 0.5480 -0.2101 0.1272 0.066 Uiso 1 1 calc R U . . .
C17 C 0.6252(2) -0.1435(2) 0.1316(4) 0.0320(11) Uani 1 1 d . . . . .
C18 C 0.6261(2) -0.1309(2) 0.2580(4) 0.0350(11) Uani 1 1 d D . . . .
S3 S 0.68353(12) -0.08075(12) 0.31914(18) 0.0580(7) Uani 0.776(5) 1 d D . P A 1
C19 C 0.5871(6) -0.1590(7) 0.3396(10) 0.0564(15) Uani 0.776(5) 1 d D . P A 1
H19 H 0.5532 -0.1892 0.3226 0.068 Uiso 0.776(5) 1 calc R U P A 1
C20 C 0.6022(4) -0.1385(4) 0.4520(6) 0.0564(15) Uani 0.776(5) 1 d D . P A 1
H20 H 0.5795 -0.1528 0.5162 0.068 Uiso 0.776(5) 1 calc R U P A 1
C21 C 0.6539(4) -0.0956(4) 0.4544(5) 0.0564(15) Uani 0.776(5) 1 d D . P A 1
H21 H 0.6713 -0.0764 0.5204 0.068 Uiso 0.776(5) 1 calc R U P A 1
C19' C 0.6768(11) -0.0949(13) 0.305(2) 0.0564(15) Uani 0.224(5) 1 d D . P A 2
H19' H 0.7080 -0.0720 0.2624 0.068 Uiso 0.224(5) 1 calc R U P A 2
S3' S 0.5816(4) -0.1666(5) 0.3598(9) 0.046(3) Uani 0.224(5) 1 d D . P A 2
C21' C 0.6256(12) -0.1292(15) 0.4706(18) 0.0564(15) Uani 0.224(5) 1 d D . P A 2
H21' H 0.6156 -0.1318 0.5476 0.068 Uiso 0.224(5) 1 calc R U P A 2
C20' C 0.6771(12) -0.0958(13) 0.4249(18) 0.0564(15) Uani 0.224(5) 1 d D . P A 2
H20' H 0.7095 -0.0755 0.4685 0.068 Uiso 0.224(5) 1 calc R U P A 2
O1 O 0.66956(12) 0.06078(13) -0.0134(2) 0.0279(7) Uani 1 1 d . . . . .
O2 O 0.54654(12) -0.00906(12) -0.08720(19) 0.0212(6) Uani 1 1 d . . . . .
O3 O 0.64615(12) -0.08094(13) 0.0733(2) 0.0303(7) Uani 1 1 d . . . . .
S1 S 0.60614(6) 0.20084(6) -0.00261(10) 0.0407(3) Uani 1 1 d . . . . .
S2 S 0.49972(6) -0.13740(6) -0.24454(10) 0.0376(3) Uani 1 1 d . . . . .
Bi1 Bi 0.59154(2) 0.01189(2) 0.06885(2) 0.02167(5) Uani 1 1 d . . . . .

loop_
_atom_site_aniso_label
_atom_site_aniso_U_11
_atom_site_aniso_U_22
_atom_site_aniso_U_33
_atom_site_aniso_U_23
_atom_site_aniso_U_13
_atom_site_aniso_U_12
C1 0.019(2) 0.029(2) 0.023(2) -0.0020(18) 0.0016(18) -0.0051(17)
C2 0.033(3) 0.051(3) 0.032(3) -0.009(2) 0.009(2) -0.011(2)
C3 0.030(3) 0.040(2) 0.042(3) -0.003(2) -0.011(2) -0.001(2)
C4 0.022(2) 0.031(2) 0.027(3) 0.006(2) 0.001(2) -0.0074(18)
C5 0.032(3) 0.036(2) 0.027(3) 0.002(2) -0.002(2) 0.002(2)
C6 0.058(4) 0.035(3) 0.035(3) 0.001(2) 0.010(3) -0.001(2)
C7 0.053(3) 0.043(3) 0.048(3) 0.009(2) 0.011(3) 0.015(3)
C8 0.027(2) 0.0292(19) 0.0169(19) -0.0017(19) 0.0044(17) -0.0030(19)
C9 0.025(3) 0.052(3) 0.025(2) -0.013(2) 0.006(2) 0.007(2)
C10 0.037(3) 0.042(2) 0.024(2) -0.0007(19) -0.002(2) -0.012(2)
C11 0.023(2) 0.030(2) 0.019(2) -0.0046(18) 0.0047(19) -0.0033(19)
C12 0.031(3) 0.044(2) 0.021(2) -0.001(2) 0.004(2) -0.009(2)
C13 0.042(3) 0.076(4) 0.027(3) 0.002(3) -0.008(2) -0.025(3)
C14 0.052(3) 0.066(3) 0.031(3) -0.015(3) 0.001(3) -0.031(3)
C15 0.053(3) 0.041(3) 0.049(3) 0.008(2) 0.004(3) 0.019(2)
C16 0.046(3) 0.036(2) 0.050(3) 0.003(2) -0.011(3) -0.007(2)
C17 0.033(3) 0.026(2) 0.036(3) 0.002(2) -0.001(2) 0.003(2)
C18 0.036(3) 0.030(2) 0.039(3) 0.009(2) -0.002(2) -0.001(2)
S3 0.0742(15) 0.0637(14) 0.0361(12) 0.0074(10) -0.0178(10) -0.0308(11)
C19 0.090(5) 0.053(2) 0.026(2) 0.006(2) -0.001(3) -0.011(3)
C20 0.090(5) 0.053(2) 0.026(2) 0.006(2) -0.001(3) -0.011(3)
C21 0.090(5) 0.053(2) 0.026(2) 0.006(2) -0.001(3) -0.011(3)
C19' 0.090(5) 0.053(2) 0.026(2) 0.006(2) -0.001(3) -0.011(3)
S3' 0.035(5) 0.036(4) 0.068(8) 0.014(4) 0.011(4) 0.001(3)
C21' 0.090(5) 0.053(2) 0.026(2) 0.006(2) -0.001(3) -0.011(3)
C20' 0.090(5) 0.053(2) 0.026(2) 0.006(2) -0.001(3) -0.011(3)
O1 0.0248(17) 0.0365(15) 0.0224(15) -0.0054(13) 0.0028(13) -0.0106(13)
O2 0.0176(14) 0.0285(13) 0.0175(14) -0.0053(12) 0.0019(11) -0.0045(11)
O3 0.0186(15) 0.0372(15) 0.0352(18) 0.0074(15) -0.0001(14) 0.0049(12)
S1 0.0374(8) 0.0472(7) 0.0375(7) 0.0043(6) -0.0020(6) 0.0023(5)
S2 0.0496(8) 0.0318(6) 0.0315(7) -0.0057(5) 0.0073(6) -0.0101(6)
Bi1 0.01915(8) 0.02733(7) 0.01854(8) -0.00214(7) -0.00012(8) -0.00251(7)

loop_
_atom_type_symbol
_atom_type_description
_atom_type_scat_dispersion_real
_atom_type_scat_dispersion_imag
_atom_type_scat_source
C C 0.0033 0.0016 'International Tables Vol C Tables 4.2.6.8 and 6.1.1.4'
H H 0.0000 0.0000 'International Tables Vol C Tables 4.2.6.8 and 6.1.1.4'
O O 0.0106 0.0060 'International Tables Vol C Tables 4.2.6.8 and 6.1.1.4'
S S 0.1246 0.1234 'International Tables Vol C Tables 4.2.6.8 and 6.1.1.4'
Bi Bi -4.1077 10.2566 'International Tables Vol C Tables 4.2.6.8 and 6.1.1.4'

loop_
_geom_angle_atom_site_label_1
_geom_angle_atom_site_label_2
_geom_angle_atom_site_label_3
_geom_angle
O1 C1 C4 109.5(3)
O1 C1 C3 110.9(3)
C4 C1 C3 109.9(3)
O1 C1 C2 106.1(3)
C4 C1 C2 109.9(3)
C3 C1 C2 110.5(3)
C1 C2 H2A 109.5
C1 C2 H2B 109.5
H2A C2 H2B 109.5
C1 C2 H2C 109.5
H2A C2 H2C 109.5
H2B C2 H2C 109.5
C1 C3 H3A 109.5
C1 C3 H3B 109.5
H3A C3 H3B 109.5
C1 C3 H3C 109.5
H3A C3 H3C 109.5
H3B C3 H3C 109.5
C5 C4 C1 130.3(4)
C5 C4 S1 110.4(3)
C1 C4 S1 119.2(3)
C4 C5 C6 112.5(4)
C4 C5 H5 123.7
C6 C5 H5 123.7
C7 C6 C5 112.7(4)
C7 C6 H6 123.7
C5 C6 H6 123.7
C6 C7 S1 111.9(4)
C6 C7 H7 124.0
S1 C7 H7 124.0
O2 C8 C11 105.1(3)
O2 C8 C9 112.1(3)
C11 C8 C9 111.4(3)
O2 C8 C10 108.7(3)
C11 C8 C10 109.6(3)
C9 C8 C10 109.7(3)
C8 C9 H9A 109.5
C8 C9 H9B 109.5
H9A C9 H9B 109.5
C8 C9 H9C 109.5
H9A C9 H9C 109.5
H9B C9 H9C 109.5
C8 C10 H10A 109.5
C8 C10 H10B 109.5
H10A C10 H10B 109.5
C8 C10 H10C 109.5
H10A C10 H10C 109.5
H10B C10 H10C 109.5
C12 C11 C8 129.3(3)
C12 C11 S2 110.3(3)
C8 C11 S2 120.2(3)
C11 C12 C13 113.1(4)
C11 C12 H12 123.5
C13 C12 H12 123.5
C14 C13 C12 112.8(4)
C14 C13 H13 123.6
C12 C13 H13 123.6
C13 C14 S2 112.0(4)
C13 C14 H14 124.0
S2 C14 H14 124.0
C17 C15 H15A 109.5
C17 C15 H15B 109.5
H15A C15 H15B 109.5
C17 C15 H15C 109.5
H15A C15 H15C 109.5
H15B C15 H15C 109.5
C17 C16 H16A 109.5
C17 C16 H16B 109.5
H16A C16 H16B 109.5
C17 C16 H16C 109.5
H16A C16 H16C 109.5
H16B C16 H16C 109.5
O3 C17 C18 109.6(3)
O3 C17 C16 111.1(3)
C18 C17 C16 112.1(4)
O3 C17 C15 104.9(3)
C18 C17 C15 109.0(4)
C16 C17 C15 109.8(4)
C19 C18 C17 128.6(7)
C19' C18 C17 119.3(12)
C19' C18 S3' 109.9(12)
C17 C18 S3' 129.8(5)
C19 C18 S3 110.0(7)
C17 C18 S3 121.2(3)
C18 S3 C21 92.7(3)
C18 C19 C20 114.6(10)
C18 C19 H19 122.7
C20 C19 H19 122.7
C21 C20 C19 111.3(8)
C21 C20 H20 124.3
C19 C20 H20 124.3
C20 C21 S3 111.3(6)
C20 C21 H21 124.3
S3 C21 H21 124.3
C18 C19' C20' 114(2)
C18 C19' H19' 123.1
C20' C19' H19' 123.1
C18 S3' C21' 94.5(10)
C20' C21' S3' 108.1(17)
C20' C21' H21' 126.0
S3' C21' H21' 126.0
C21' C20' C19' 113(2)
C21' C20' H20' 123.3
C19' C20' H20' 123.3
C1 O1 Bi1 120.9(2)
C8 O2 Bi1 129.7(2)
C17 O3 Bi1 122.6(2)
C7 S1 C4 92.5(2)
C14 S2 C11 91.8(2)
O3 Bi1 O2 96.10(10)
O3 Bi1 O1 87.73(10)
O2 Bi1 O1 91.54(9)

loop_
_geom_bond_atom_site_label_1
_geom_bond_atom_site_label_2
_geom_bond_distance
C1 O1 1.412(4)
C1 C4 1.519(5)
C1 C3 1.520(5)
C1 C2 1.522(5)
C2 H2A 0.9600
C2 H2B 0.9600
C2 H2C 0.9600
C3 H3A 0.9600
C3 H3B 0.9600
C3 H3C 0.9600
C4 C5 1.369(5)
C4 S1 1.710(4)
C5 C6 1.417(6)
C5 H5 0.9300
C6 C7 1.343(6)
C6 H6 0.9300
C7 S1 1.696(5)
C7 H7 0.9300
C8 O2 1.452(4)
C8 C11 1.500(5)
C8 C9 1.518(5)
C8 C10 1.547(5)
C9 H9A 0.9600
C9 H9B 0.9600
C9 H9C 0.9600
C10 H10A 0.9600
C10 H10B 0.9600
C10 H10C 0.9600
C11 C12 1.372(5)
C11 S2 1.714(4)
C12 C13 1.401(6)
C12 H12 0.9300
C13 C14 1.341(6)
C13 H13 0.9300
C14 S2 1.709(5)
C14 H14 0.9300
C15 C17 1.526(5)
C15 H15A 0.9600
C15 H15B 0.9600
C15 H15C 0.9600
C16 C17 1.512(6)
C16 H16A 0.9600
C16 H16B 0.9600
C16 H16C 0.9600
C17 O3 1.436(5)
C17 C18 1.505(6)
C18 C19 1.365(11)
C18 C19' 1.375(18)
C18 S3' 1.658(9)
C18 S3 1.687(5)
S3 C21 1.729(6)
C19 C20 1.412(13)
C19 H19 0.9300
C20 C21 1.348(8)
C20 H20 0.9300
C21 H21 0.9300
C19' C20' 1.403(19)
C19' H19' 0.9300
S3' C21' 1.744(16)
C21' C20' 1.356(18)
C21' H21' 0.9300
C20' H20' 0.9300
O1 Bi1 2.105(2)
O2 Bi1 2.097(2)
O3 Bi1 2.093(2)

loop_
_geom_torsion_atom_site_label_1
_geom_torsion_atom_site_label_2
_geom_torsion_atom_site_label_3
_geom_torsion_atom_site_label_4
_geom_torsion
O1 C1 C4 C5 146.7(4)
C3 C1 C4 C5 24.6(5)
C2 C1 C4 C5 -97.2(5)
O1 C1 C4 S1 -36.3(4)
C3 C1 C4 S1 -158.4(3)
C2 C1 C4 S1 79.8(4)
C1 C4 C5 C6 177.3(4)
S1 C4 C5 C6 0.1(4)
C4 C5 C6 C7 -0.1(6)
C5 C6 C7 S1 0.0(5)
O2 C8 C11 C12 103.8(4)
C9 C8 C11 C12 -134.5(4)
C10 C8 C11 C12 -12.9(6)
O2 C8 C11 S2 -70.4(4)
C9 C8 C11 S2 51.3(4)
C10 C8 C11 S2 173.0(3)
C8 C11 C12 C13 -174.6(4)
S2 C11 C12 C13 0.0(5)
C11 C12 C13 C14 0.2(6)
C12 C13 C14 S2 -0.3(6)
O3 C17 C18 C19 148.5(8)
C16 C17 C18 C19 24.7(9)
C15 C17 C18 C19 -97.2(8)
O3 C17 C18 C19' -41.8(13)
C16 C17 C18 C19' -165.7(13)
C15 C17 C18 C19' 72.5(13)
O3 C17 C18 S3' 151.5(5)
C16 C17 C18 S3' 27.6(7)
C15 C17 C18 S3' -94.3(6)
O3 C17 C18 S3 -36.2(5)
C16 C17 C18 S3 -160.0(3)
C15 C17 C18 S3 78.1(4)
C19 C18 S3 C21 -1.5(7)
C19' C18 S3 C21 -108(13)
C17 C18 S3 C21 -177.6(4)
S3' C18 S3 C21 -3.8(5)
C19' C18 C19 C20 7.1(17)
C17 C18 C19 C20 177.4(6)
S3' C18 C19 C20 59(21)
S3 C18 C19 C20 1.7(11)
C18 C19 C20 C21 -1.1(12)
C19 C20 C21 S3 -0.1(9)
C18 S3 C21 C20 0.9(6)
C19 C18 C19' C20' 0.6(18)
C17 C18 C19' C20' -170.8(11)
S3' C18 C19' C20' -1.6(16)
S3 C18 C19' C20' 76(13)
C19 C18 S3' C21' -125(21)
C19' C18 S3' C21' 4.2(16)
C17 C18 S3' C21' 171.9(11)
S3 C18 S3' C21' -1.2(11)
C18 S3' C21' C20' -5.8(19)
S3' C21' C20' C19' 6(2)
C18 C19' C20' C21' -3.0(19)
C4 C1 O1 Bi1 -60.1(3)
C3 C1 O1 Bi1 61.3(4)
C2 C1 O1 Bi1 -178.7(2)
C11 C8 O2 Bi1 164.5(2)
C9 C8 O2 Bi1 43.3(4)
C10 C8 O2 Bi1 -78.2(3)
C18 C17 O3 Bi1 -69.1(4)
C16 C17 O3 Bi1 55.4(4)
C15 C17 O3 Bi1 174.0(3)
C6 C7 S1 C4 0.0(4)
C5 C4 S1 C7 -0.1(3)
C1 C4 S1 C7 -177.6(3)
C13 C14 S2 C11 0.2(4)
C12 C11 S2 C14 -0.1(3)
C8 C11 S2 C14 175.0(3)
